data_1551925
loop_
_publ_author_name
'Tianfei Liu'
'Meiyuan Guo'
'Andreas Orthaber'
'Reiner Lomoth'
'Marcus Lundberg'
'Sascha Ott'
'Leif Hammarstrom'

_publ_section_title
;
 Accelerating proton-coupled electron transfer of metal hydrides in
 catalyst model reactions
;
_journal_name_full 'Nature Chemistry'
_journal_page_first 881
_journal_page_last 887
_journal_paper_doi 10.1038/s41557-018-0076-x
_journal_volume 10
_journal_year 2018
_chemical_formula_moiety 'C15 H13 N O3 W'
_chemical_formula_sum 'C15 H13 N O3 W'
_chemical_formula_weight 439.11
_chemical_properties_physical ', Air-sensitive,Moisture-sensitive'
_space_group_crystal_system monoclinic
_space_group_IT_number 14
_space_group_name_Hall '-P 2yn'
_space_group_name_H-M_alt 'P 1 21/n 1'
_atom_sites_solution_hydrogens mixed
_cell_angle_alpha 90
_cell_angle_beta 92.475(2)
_cell_angle_gamma 90
_cell_formula_units_Z 4
_cell_length_a 11.8215(5)
_cell_length_b 6.2202(2)
_cell_length_c 19.1297(8)
_cell_measurement_reflns_used 4197
_cell_measurement_temperature 150(2)
_cell_measurement_theta_max 30.0
_cell_measurement_theta_min 2.0
_cell_volume 1405.33(10)
_computing_cell_refinement 'SAINT V7.68A(Bruker AXS, 2012)'
_computing_data_collection 'APEX2  (Bruker AXS, 2012)'
_computing_data_reduction 'SAINT V7.68A(Bruker AXS, 2012)'
_computing_molecular_graphics ' ORTEP for Windows (Farugia, 1997)'
_computing_structure_refinement 'SHELXL-2014/7 (Sheldrick, 2014)'
_diffrn_ambient_temperature 150(2)
_diffrn_measured_fraction_theta_full 0.999
_diffrn_measured_fraction_theta_max 0.994
_diffrn_measurement_device_type ' Bruker D8 with APEX-II CCD'
_diffrn_radiation_monochromator graphite'
_diffrn_radiation_source 'fine-focus sealed tube'
_diffrn_radiation_type MoK\a
_diffrn_radiation_wavelength 0.71073
_diffrn_reflns_av_R_equivalents 0.0537
_diffrn_reflns_av_unetI/netI 0.0355
_diffrn_reflns_Laue_measured_fraction_full 0.999
_diffrn_reflns_Laue_measured_fraction_max 0.994
_diffrn_reflns_limit_h_max 17
_diffrn_reflns_limit_h_min -17
_diffrn_reflns_limit_k_max 9
_diffrn_reflns_limit_k_min -9
_diffrn_reflns_limit_l_max 27
_diffrn_reflns_limit_l_min -28
_diffrn_reflns_number 32085
_diffrn_reflns_point_group_measured_fraction_full 0.999
_diffrn_reflns_point_group_measured_fraction_max 0.994
_diffrn_reflns_theta_full 25.242
_diffrn_reflns_theta_max 31.783
_diffrn_reflns_theta_min 1.987
_exptl_absorpt_coefficient_mu 8.225
_exptl_absorpt_correction_T_max 0.7462
_exptl_absorpt_correction_T_min 0.2574
_exptl_absorpt_correction_type multi-scan
_exptl_absorpt_process_details 'SADABS Sheldrick, 1996)'
_exptl_crystal_colour colorless
_exptl_crystal_density_diffrn 2.075
_exptl_crystal_description block
_exptl_crystal_F_000 832
_exptl_crystal_size_max 0.2
_exptl_crystal_size_mid 0.18
_exptl_crystal_size_min 0.18
_refine_diff_density_max 2.052
_refine_diff_density_min -1.604
_refine_diff_density_rms 0.162
_refine_ls_extinction_coef .
_refine_ls_extinction_method none
_refine_ls_goodness_of_fit_ref 1.090
_refine_ls_hydrogen_treatment mixed
_refine_ls_matrix_type full
_refine_ls_number_parameters 186
_refine_ls_number_reflns 4771
_refine_ls_number_restraints 0
_refine_ls_restrained_S_all 1.090
_refine_ls_R_factor_all 0.0334
_refine_ls_R_factor_gt 0.0271
_refine_ls_shift/su_max 0.002
_refine_ls_shift/su_mean 0.000
_refine_ls_structure_factor_coef Fsqd
_refine_ls_weighting_details 'w=1/[\s^2^(Fo^2^)+(0.0251P)^2^+0.3137P] where P=(Fo^2^+2Fc^2^)/3'
_refine_ls_weighting_scheme calc
_refine_ls_wR_factor_gt 0.0572
_refine_ls_wR_factor_ref 0.0591
_reflns_Friedel_coverage 0.000
_reflns_Friedel_fraction_full .
_reflns_Friedel_fraction_max .
_reflns_number_gt 4197
_reflns_number_total 4771
_reflns_threshold_expression 'I > 2\s(I)'
_cod_data_source_file 41557_2018_76_MOESM47_ESM.cif
_cod_data_source_block shelx-2
_cod_depositor_comments
;
The following automatic conversions were performed:

data name '__exptl_crystal_size_max' was replaced with
'_exptl_crystal_size_max'.

Automatic conversion script
Id: cif_correct_tags 6909 2019-04-08 15:41:33Z antanas 
;
_cod_original_sg_symbol_H-M 'P 21/n'
_cod_database_code 1551925
_shelx_space_group_comment
;
The symmetry employed for this shelxl refinement is uniquely defined
by the following loop, which should always be used as a source of
symmetry information in preference to the above space-group names.
They are only intended as comments.
;
_exptl_absorpt_special_details
;
X-ray crystallographic data for I were collected from a single crystal
sample, which was mounted on a loop fiber. Data were collected using
a Bruker smart diffractometer equiped with an APEX II CCD Detector,
a graphite monochromator. The crystal-to-detector distance was 
5.0 cm, and the data collection was carried out in 512 x 512 pixel mode.
;

loop_
_space_group_symop_operation_xyz
'x, y, z'
'-x+1/2, y+1/2, -z+1/2'
'-x, -y, -z'
'x-1/2, -y-1/2, z-1/2'

loop_
_atom_site_label
_atom_site_type_symbol
_atom_site_fract_x
_atom_site_fract_y
_atom_site_fract_z
_atom_site_U_iso_or_equiv
_atom_site_adp_type
_atom_site_occupancy
_atom_site_site_symmetry_order
_atom_site_calc_flag
_atom_site_refinement_flags_posn
_atom_site_refinement_flags_adp
_atom_site_refinement_flags_occupancy
_atom_site_disorder_assembly
_atom_site_disorder_group
W1 W 0.78283(2) 0.73241(2) 0.56970(2) 0.01537(4) Uani 1 1 d . . . . .
O1 O 0.7408(2) 0.4887(4) 0.42762(11) 0.0288(5) Uani 1 1 d . . . . .
N003 N 0.4512(2) 0.5199(4) 0.72958(13) 0.0204(5) Uani 1 1 d . . . . .
O2 O 1.0256(2) 0.7485(3) 0.51096(17) 0.0353(6) Uani 1 1 d . . . . .
O3 O 0.6347(2) 1.0782(4) 0.49160(13) 0.0381(6) Uani 1 1 d . . . . .
C11 C 0.4015(3) 0.4242(5) 0.78393(16) 0.0227(6) Uani 1 1 d . . . . .
C6 C 0.5297(3) 0.5132(5) 0.61501(16) 0.0215(6) Uani 1 1 d . . . . .
H6B H 0.5292 0.4195 0.5732 0.026 Uiso 1 1 calc R U . . .
H6A H 0.4880 0.6467 0.6024 0.026 Uiso 1 1 calc R U . . .
C8 C 0.4454(3) 0.1820(5) 0.66883(19) 0.0249(6) Uani 1 1 d . . . . .
H8 H 0.4616 0.1010 0.6284 0.030 Uiso 1 1 calc R U . . .
C14 C 0.9361(3) 0.7431(4) 0.53132(19) 0.0218(6) Uani 1 1 d . . . . .
C5 C 0.6867(3) 0.7562(4) 0.67286(17) 0.0222(6) Uani 1 1 d . . . . .
H5 H 0.6415 0.8783 0.6821 0.027 Uiso 1 1 calc R U . . .
C7 C 0.4719(2) 0.4000(5) 0.67322(15) 0.0183(6) Uani 1 1 d . . . . .
C13 C 0.7554(3) 0.5772(4) 0.47989(16) 0.0194(6) Uani 1 1 d . . . . .
C12 C 0.3833(3) 0.5644(6) 0.84627(18) 0.0340(8) Uani 1 1 d . . . . .
H12C H 0.4567 0.6079 0.8674 0.051 Uiso 1 1 calc R U . . .
H12A H 0.3408 0.4844 0.8806 0.051 Uiso 1 1 calc R U . . .
H12B H 0.3404 0.6926 0.8315 0.051 Uiso 1 1 calc R U . . .
C10 C 0.3723(3) 0.2076(5) 0.7828(2) 0.0312(8) Uani 1 1 d . . . . .
H10 H 0.3371 0.1444 0.8215 0.037 Uiso 1 1 calc R U . . .
C4 C 0.8030(3) 0.7323(5) 0.69225(18) 0.0289(7) Uani 1 1 d . . . . .
H4 H 0.8492 0.8354 0.7165 0.035 Uiso 1 1 calc R U . . .
C9 C 0.3947(3) 0.0861(5) 0.72510(19) 0.0298(8) Uani 1 1 d . . . . .
H9 H 0.3757 -0.0623 0.7237 0.036 Uiso 1 1 calc R U . . .
C3 C 0.8383(3) 0.5283(6) 0.66929(17) 0.0285(7) Uani 1 1 d . . . . .
H3 H 0.9123 0.4698 0.6754 0.034 Uiso 1 1 calc R U . . .
C15 C 0.6911(3) 0.9501(4) 0.51850(17) 0.0235(6) Uani 1 1 d . . . . .
C2 C 0.7447(3) 0.4274(4) 0.63579(16) 0.0223(6) Uani 1 1 d . . . . .
H2 H 0.7450 0.2882 0.6153 0.027 Uiso 1 1 calc R U . . .
C1 C 0.6489(3) 0.5670(4) 0.63732(14) 0.0173(5) Uani 1 1 d . . . . .
H H 0.845(4) 0.985(7) 0.576(2) 0.075(15) Uiso 1 1 d . . . . .

loop_
_atom_site_aniso_label
_atom_site_aniso_U_11
_atom_site_aniso_U_22
_atom_site_aniso_U_33
_atom_site_aniso_U_23
_atom_site_aniso_U_13
_atom_site_aniso_U_12
W1 0.01639(7) 0.01660(6) 0.01336(7) -0.00091(4) 0.00359(4) -0.00165(4)
O1 0.0301(14) 0.0380(12) 0.0184(12) -0.0090(9) 0.0025(10) -0.0008(9)
N003 0.0211(14) 0.0248(11) 0.0157(13) 0.0011(9) 0.0035(10) -0.0016(9)
O2 0.0248(14) 0.0322(12) 0.0499(19) -0.0007(10) 0.0124(13) -0.0018(9)
O3 0.0457(17) 0.0296(11) 0.0386(16) 0.0057(10) -0.0028(13) 0.0087(11)
C11 0.0181(16) 0.0317(14) 0.0182(16) 0.0052(12) 0.0018(12) 0.0047(11)
C6 0.0214(16) 0.0289(13) 0.0141(15) 0.0035(11) 0.0004(12) -0.0049(11)
C8 0.0224(16) 0.0225(13) 0.0297(18) -0.0018(12) -0.0017(13) -0.0008(12)
C14 0.0222(17) 0.0207(13) 0.0228(17) 0.0000(10) 0.0059(13) -0.0006(10)
C5 0.0242(17) 0.0275(14) 0.0155(15) -0.0055(10) 0.0074(13) -0.0018(11)
C7 0.0140(15) 0.0243(12) 0.0165(15) 0.0047(10) 0.0003(12) -0.0006(10)
C13 0.0187(15) 0.0218(12) 0.0179(15) 0.0029(10) 0.0044(12) 0.0012(10)
C12 0.034(2) 0.0460(19) 0.0228(18) 0.0005(15) 0.0077(15) 0.0092(15)
C10 0.0277(19) 0.0360(16) 0.031(2) 0.0147(14) 0.0097(15) 0.0000(14)
C4 0.0267(18) 0.0475(19) 0.0123(15) -0.0021(12) -0.0006(13) -0.0132(14)
C9 0.0283(19) 0.0235(13) 0.038(2) 0.0094(13) 0.0022(15) -0.0053(12)
C3 0.0189(17) 0.0486(18) 0.0182(17) 0.0114(14) 0.0034(13) 0.0034(14)
C15 0.0256(17) 0.0220(12) 0.0233(17) -0.0033(11) 0.0055(13) -0.0014(11)
C2 0.0272(18) 0.0228(12) 0.0170(15) 0.0057(11) 0.0033(13) 0.0012(11)
C1 0.0187(15) 0.0231(12) 0.0104(13) 0.0014(10) 0.0035(11) -0.0032(10)

loop_
_atom_type_symbol
_atom_type_description
_atom_type_scat_dispersion_real
_atom_type_scat_dispersion_imag
_atom_type_scat_source
C C 0.0033 0.0016 'International Tables Vol C Tables 4.2.6.8 and 6.1.1.4'
H H 0.0000 0.0000 'International Tables Vol C Tables 4.2.6.8 and 6.1.1.4'
N N 0.0061 0.0033 'International Tables Vol C Tables 4.2.6.8 and 6.1.1.4'
O O 0.0106 0.0060 'International Tables Vol C Tables 4.2.6.8 and 6.1.1.4'
W W -0.8490 6.8722 'International Tables Vol C Tables 4.2.6.8 and 6.1.1.4'

loop_
_geom_angle_atom_site_label_1
_geom_angle_atom_site_label_2
_geom_angle_atom_site_label_3
_geom_angle
_geom_angle_site_symmetry_1
_geom_angle_site_symmetry_3
C15 W1 C13 80.69(12) . .
C15 W1 C14 106.55(13) . .
C13 W1 C14 79.27(13) . .
C15 W1 C5 95.72(12) . .
C13 W1 C5 134.28(12) . .
C14 W1 C5 143.07(14) . .
C15 W1 C1 101.96(12) . .
C13 W1 C1 100.17(11) . .
C14 W1 C1 150.94(11) . .
C5 W1 C1 35.58(9) . .
C15 W1 C2 135.49(12) . .
C13 W1 C2 92.59(11) . .
C14 W1 C2 115.35(11) . .
C5 W1 C2 58.60(10) . .
C1 W1 C2 35.69(10) . .
C15 W1 C4 121.83(13) . .
C13 W1 C4 150.49(11) . .
C14 W1 C4 108.33(14) . .
C5 W1 C4 35.31(13) . .
C1 W1 C4 59.11(11) . .
C2 W1 C4 58.15(11) . .
C15 W1 C3 154.15(12) . .
C13 W1 C3 117.80(12) . .
C14 W1 C3 95.17(13) . .
C5 W1 C3 58.51(12) . .
C1 W1 C3 59.02(11) . .
C2 W1 C3 34.79(11) . .
C4 W1 C3 34.92(11) . .
C15 W1 H 68.6(16) . .
C13 W1 H 123.7(15) . .
C14 W1 H 66.8(15) . .
C5 W1 H 95.9(15) . .
C1 W1 H 131.0(15) . .
C2 W1 H 142.0(15) . .
C4 W1 H 84.5(15) . .
C3 W1 H 109.1(15) . .
C7 N003 C11 118.2(2) . .
N003 C11 C10 122.0(3) . .
N003 C11 C12 115.9(3) . .
C10 C11 C12 122.1(3) . .
C1 C6 C7 110.2(2) . .
C1 C6 H6B 109.6 . .
C7 C6 H6B 109.6 . .
C1 C6 H6A 109.6 . .
C7 C6 H6A 109.6 . .
H6B C6 H6A 108.1 . .
C9 C8 C7 118.3(3) . .
C9 C8 H8 120.8 . .
C7 C8 H8 120.8 . .
O2 C14 W1 178.2(3) . .
C4 C5 C1 108.7(3) . .
C4 C5 W1 73.2(2) . .
C1 C5 W1 72.33(17) . .
C4 C5 H5 125.7 . .
C1 C5 H5 125.7 . .
W1 C5 H5 120.5 . .
N003 C7 C8 122.7(3) . .
N003 C7 C6 116.0(2) . .
C8 C7 C6 121.2(3) . .
O1 C13 W1 179.1(3) . .
C11 C12 H12C 109.5 . .
C11 C12 H12A 109.5 . .
H12C C12 H12A 109.5 . .
C11 C12 H12B 109.5 . .
H12C C12 H12B 109.5 . .
H12A C12 H12B 109.5 . .
C9 C10 C11 119.3(3) . .
C9 C10 H10 120.4 . .
C11 C10 H10 120.4 . .
C3 C4 C5 108.0(3) . .
C3 C4 W1 73.03(19) . .
C5 C4 W1 71.49(19) . .
C3 C4 H4 126.0 . .
C5 C4 H4 126.0 . .
W1 C4 H4 121.2 . .
C10 C9 C8 119.4(3) . .
C10 C9 H9 120.3 . .
C8 C9 H9 120.3 . .
C2 C3 C4 107.8(3) . .
C2 C3 W1 71.67(17) . .
C4 C3 W1 72.05(19) . .
C2 C3 H3 126.1 . .
C4 C3 H3 126.1 . .
W1 C3 H3 121.9 . .
O3 C15 W1 176.6(3) . .
C3 C2 C1 109.2(3) . .
C3 C2 W1 73.55(17) . .
C1 C2 W1 71.87(15) . .
C3 C2 H2 125.4 . .
C1 C2 H2 125.4 . .
W1 C2 H2 120.9 . .
C5 C1 C2 106.3(3) . .
C5 C1 C6 126.6(3) . .
C2 C1 C6 126.7(3) . .
C5 C1 W1 72.09(17) . .
C2 C1 W1 72.44(16) . .
C6 C1 W1 126.64(19) . .

loop_
_geom_bond_atom_site_label_1
_geom_bond_atom_site_label_2
_geom_bond_distance
_geom_bond_site_symmetry_2
W1 C15 1.969(3) .
W1 C13 1.985(3) .
W1 C14 1.985(3) .
W1 C5 2.324(3) .
W1 C1 2.327(3) .
W1 C2 2.335(3) .
W1 C4 2.346(3) .
W1 C3 2.359(3) .
W1 H 1.73(4) .
O1 C13 1.148(3) .
N003 C7 1.342(4) .
N003 C11 1.354(4) .
O2 C14 1.143(4) .
O3 C15 1.147(4) .
C11 C10 1.391(4) .
C11 C12 1.501(5) .
C6 C1 1.493(4) .
C6 C7 1.506(4) .
C6 H6B 0.9900 .
C6 H6A 0.9900 .
C8 C9 1.389(5) .
C8 C7 1.393(4) .
C8 H8 0.9500 .
C5 C4 1.417(5) .
C5 C1 1.421(4) .
C5 H5 0.9500 .
C12 H12C 0.9800 .
C12 H12A 0.9800 .
C12 H12B 0.9800 .
C10 C9 1.373(5) .
C10 H10 0.9500 .
C4 C3 1.412(5) .
C4 H4 0.9500 .
C9 H9 0.9500 .
C3 C2 1.403(5) .
C3 H3 0.9500 .
C2 C1 1.429(4) .
C2 H2 0.9500 .
